data_2108158
loop_
_publ_author_name
'Bull, Craig L.'
'Funnell, Nicholas P.'
'Pulham, Colin R.'
'Marshall, William G.'
'Allan, David R.'

_publ_section_title
;
 A new high-pressure polymorph of phosphoric acid
;
_journal_coeditor_code XK5045SUP1
_journal_issue 6
_journal_name_full 'Acta Crystallographica Section B'
_journal_page_first 1068
_journal_page_last 1074
_journal_paper_doi 10.1107/S205252061701441X
_journal_volume 73
_journal_year 2017
_chemical_compound_source 'Sigma Aldrich'
_chemical_formula_moiety 'H3 O4 P'
_chemical_formula_sum 'H3 O4 P'
_chemical_formula_weight 97.994
_chemical_melting_point 315.5
_chemical_name_common 'Phosphoric acid'
_chemical_name_systematic
;
Phosphoric acid
;
_space_group_IT_number 14
_symmetry_cell_setting monoclinic
_symmetry_Int_Tables_number 14
_symmetry_space_group_name_Hall '-P 2ybc'
_symmetry_space_group_name_H-M 'P 1 21/c 1'
_atom_sites_solution_hydrogens geom
_atom_sites_solution_primary direct
_atom_sites_solution_secondary difmap
_audit_creation_method SHELXL-97
_cell_angle_alpha 90.00
_cell_angle_beta 94.75(5)
_cell_angle_gamma 90.00
_cell_formula_units_Z 4
_cell_length_a 5.707(2)
_cell_length_b 4.820(2)
_cell_length_c 11.436(2)
_cell_measurement_pressure 0.5
_cell_measurement_reflns_used 24
_cell_measurement_temperature 293(2)
_cell_measurement_theta_max 15.31
_cell_measurement_theta_min 3.58
_cell_volume 313.50(18)
_computing_structure_refinement 'SHELXL-97 (Sheldrick, 1997)'
_diffrn_ambient_temperature 293(2)
_diffrn_measured_fraction_theta_full 0.197
_diffrn_measured_fraction_theta_max 0.197
_diffrn_measurement_device_type 'Nonius CAD4'
_diffrn_radiation_monochromator graphite
_diffrn_radiation_source 'fine-focus sealed tube'
_diffrn_radiation_type MoK\a
_diffrn_radiation_wavelength 0.71073
_diffrn_reflns_av_R_equivalents 0.0858
_diffrn_reflns_av_sigmaI/netI 0.0604
_diffrn_reflns_limit_h_max 3
_diffrn_reflns_limit_h_min -3
_diffrn_reflns_limit_k_max 8
_diffrn_reflns_limit_k_min -8
_diffrn_reflns_limit_l_max 15
_diffrn_reflns_limit_l_min -15
_diffrn_reflns_number 1255
_diffrn_reflns_theta_full 39.07
_diffrn_reflns_theta_max 39.07
_diffrn_reflns_theta_min 3.58
_exptl_absorpt_coefficient_mu 0.692
_exptl_absorpt_correction_T_max 1.000
_exptl_absorpt_correction_T_min 0.247
_exptl_absorpt_correction_type analytical
_exptl_absorpt_process_details
;
Diamond anvil cell absorption correction:
Absorb 6.0, R. J. Angel, J. Appl. Cryst., 2004, 37, 486-492
;
_exptl_crystal_colour colourless
_exptl_crystal_density_diffrn 2.076
_exptl_crystal_density_method 'not measured'
_exptl_crystal_description block
_exptl_crystal_F_000 200
_exptl_crystal_size_max 0.2
_exptl_crystal_size_mid 0.175
_exptl_crystal_size_min 0.075
_refine_diff_density_max 0.454
_refine_diff_density_min -0.532
_refine_diff_density_rms 0.153
_refine_ls_extinction_coef 0.11(5)
_refine_ls_extinction_expression Fc^*^=kFc[1+0.001xFc^2^\l^3^/sin(2\q)]^-1/4^
_refine_ls_extinction_method SHELXL
_refine_ls_goodness_of_fit_ref 0.982
_refine_ls_hydrogen_treatment mixed
_refine_ls_matrix_type full
_refine_ls_number_parameters 22
_refine_ls_number_reflns 360
_refine_ls_number_restraints 0
_refine_ls_restrained_S_all 0.982
_refine_ls_R_factor_all 0.0989
_refine_ls_R_factor_gt 0.0720
_refine_ls_shift/su_max 0.000
_refine_ls_shift/su_mean 0.000
_refine_ls_structure_factor_coef Fsqd
_refine_ls_weighting_details 'calc w=1/[\s^2^(Fo^2^)+(0.1304P)^2^+1.4756P] where P=(Fo^2^+2Fc^2^)/3'
_refine_ls_weighting_scheme calc
_refine_ls_wR_factor_gt 0.1860
_refine_ls_wR_factor_ref 0.2169
_reflns_number_gt 294
_reflns_number_total 360
_reflns_threshold_expression >2sigma(I)
_cod_data_source_file xk5045sup1.cif
_cod_data_source_block Phosphoric_acid_I_0.5_GPa_S_xtal
_cod_depositor_comments
;
The following automatic conversions were performed:

'_chemical_melting_point' value '315.5 K' was changed to '315.5' -
the value should be numeric and without a unit designator.

'_symmetry_cell_setting' value 'Monoclinic' changed to 'monoclinic'
according to
/home/data/users/saulius/crontab/automatic-downloads/rss-feeds/IUCr/lib/dictionaries/cif_core.dic
dictionary named 'cif_core.dic' version 2.4.2 from 2011-04-26.

Automatic conversion script
Id: cif_fix_values 4973 2017-02-22 13:04:09Z antanas 
;
_cod_original_cell_volume 313.49(18)
_cod_original_sg_symbol_H-M 'P 21/c'
_cod_database_code 2108158

loop_
_symmetry_equiv_pos_as_xyz
'x, y, z'
'-x, y+1/2, -z+1/2'
'-x, -y, -z'
'x, -y-1/2, z-1/2'

loop_
_atom_site_label
_atom_site_type_symbol
_atom_site_fract_x
_atom_site_fract_y
_atom_site_fract_z
_atom_site_U_iso_or_equiv
_atom_site_adp_type
_atom_site_occupancy
_atom_site_symmetry_multiplicity
_atom_site_calc_flag
_atom_site_refinement_flags
P1 P 0.2081(12) 0.3022(3) 0.13871(16) 0.0219(6) Uiso 1 1 d .
O1 O 0.285(2) 0.1660(9) 0.2524(5) 0.0327(12) Uiso 1 1 d .
O2 O 0.324(2) 0.5937(9) 0.1276(4) 0.0295(11) Uiso 1 1 d .
H2 H 0.3613 0.6556 0.1933 0.035 Uiso 1 1 calc R
O3 O -0.073(3) 0.3353(11) 0.1180(5) 0.0351(14) Uiso 1 1 d .
H3 H -0.1219 0.4148 0.1744 0.042 Uiso 1 1 calc R
O4 O 0.275(2) 0.1373(9) 0.0298(4) 0.0289(11) Uiso 1 1 d .
H4 H 0.2660 -0.0295 0.0429 0.035 Uiso 1 1 calc R

loop_
_atom_type_symbol
_atom_type_description
_atom_type_scat_dispersion_real
_atom_type_scat_dispersion_imag
_atom_type_scat_source
H H 0.0000 0.0000 'International Tables Vol C Tables 4.2.6.8 and 6.1.1.4'
O O 0.0106 0.0060 'International Tables Vol C Tables 4.2.6.8 and 6.1.1.4'
P P 0.1023 0.0942 'International Tables Vol C Tables 4.2.6.8 and 6.1.1.4'

loop_
_geom_angle_atom_site_label_1
_geom_angle_atom_site_label_2
_geom_angle_atom_site_label_3
_geom_angle
O1 P1 O4 113.7(5)
O1 P1 O2 111.8(6)
O4 P1 O2 105.2(4)
O1 P1 O3 112.9(6)
O4 P1 O3 103.8(6)
O2 P1 O3 108.7(5)

loop_
_geom_bond_atom_site_label_1
_geom_bond_atom_site_label_2
_geom_bond_distance
P1 O1 1.489(7)
P1 O4 1.551(5)
P1 O2 1.562(7)
P1 O3 1.608(17)
